data_7059419
loop_
_publ_author_name
'Choudhari, Dinkar'
'Salunke-Gawali, Sunita'
'Chakravarty, Debamitra'
'Shaikh, Samir R.'
'Lande, Dipali N.'
'Gejji, Shridhar P.'
'Rao, Pradeep Kumar'
'Satpute, Surekha'
'Puranik, Vedavati G.'
'Gonnade, Rajesh'

_publ_section_title
;
 Synthesis and biological activity of imidazole based 1,4-naphthoquinones
;
_journal_issue 17
_journal_name_full 'New Journal of Chemistry'
_journal_page_first 6889
_journal_page_last 6901
_journal_paper_doi 10.1039/C9NJ04339J
_journal_volume 44
_journal_year 2020
_chemical_formula_moiety 'C15 H14 N2 O2'
_chemical_formula_sum 'C15 H14 N2 O2'
_chemical_formula_weight 254.28
_space_group_crystal_system triclinic
_space_group_IT_number 2
_space_group_name_Hall '-P 1'
_space_group_name_H-M_alt 'P -1'
_atom_sites_solution_hydrogens geom
_audit_creation_method SHELXL-2014/7
_audit_update_record
;
2018-01-05 deposited with the CCDC.	2020-03-17 downloaded from the CCDC.
;
_cell_angle_alpha 89.143(17)
_cell_angle_beta 79.65(2)
_cell_angle_gamma 72.548(16)
_cell_formula_units_Z 4
_cell_length_a 7.650(3)
_cell_length_b 11.624(5)
_cell_length_c 15.228(9)
_cell_measurement_reflns_used 4365
_cell_measurement_temperature 293(2)
_cell_measurement_theta_max 63.89
_cell_measurement_theta_min 3.98
_cell_volume 1269.7(11)
_computing_cell_refinement 'Bruker SAINT'
_computing_data_collection 'Bruker APEX2'
_computing_data_reduction 'Bruker SAINT'
_computing_molecular_graphics 'Bruker SHELXTL'
_computing_publication_material 'Bruker SHELXTL'
_computing_structure_refinement 'SHELXL-2014 (Sheldrick 2014)'
_computing_structure_solution 'SHELXS-97 (Sheldrick 2008)'
_diffrn_ambient_temperature 293(2)
_diffrn_measured_fraction_theta_full 0.982
_diffrn_measured_fraction_theta_max 0.982
_diffrn_measurement_device_type 'Bruker APEX-II CCD'
_diffrn_measurement_method '\f and \w scans'
_diffrn_radiation_type CuK\a
_diffrn_radiation_wavelength 1.54184
_diffrn_reflns_av_R_equivalents 0.0897
_diffrn_reflns_av_unetI/netI 0.0755
_diffrn_reflns_Laue_measured_fraction_full 0.982
_diffrn_reflns_Laue_measured_fraction_max 0.982
_diffrn_reflns_limit_h_max 8
_diffrn_reflns_limit_h_min -9
_diffrn_reflns_limit_k_max 13
_diffrn_reflns_limit_k_min -13
_diffrn_reflns_limit_l_max 16
_diffrn_reflns_limit_l_min -17
_diffrn_reflns_number 21637
_diffrn_reflns_point_group_measured_fraction_full 0.982
_diffrn_reflns_point_group_measured_fraction_max 0.982
_diffrn_reflns_theta_full 65.802
_diffrn_reflns_theta_max 65.802
_diffrn_reflns_theta_min 2.952
_exptl_absorpt_coefficient_mu 0.728
_exptl_absorpt_correction_T_max 0.931
_exptl_absorpt_correction_T_min 0.862
_exptl_absorpt_correction_type multi-scan
_exptl_absorpt_process_details SADABS,BRUKER
_exptl_crystal_colour RED
_exptl_crystal_density_diffrn 1.330
_exptl_crystal_description NEEDLE
_exptl_crystal_F_000 536
_exptl_crystal_recrystallization_method 'Re-crystallisation from solvent: METHANOL'
_exptl_crystal_size_max 0.210
_exptl_crystal_size_mid 0.160
_exptl_crystal_size_min 0.100
_refine_diff_density_max 0.219
_refine_diff_density_min -0.171
_refine_diff_density_rms 0.051
_refine_ls_extinction_coef 0.0042(5)
_refine_ls_extinction_expression Fc^*^=kFc[1+0.001xFc^2^\l^3^/sin(2\q)]^-1/4^
_refine_ls_extinction_method 'SHELXL-2014/7 (Sheldrick 2014'
_refine_ls_goodness_of_fit_ref 1.019
_refine_ls_hydrogen_treatment constr
_refine_ls_matrix_type full
_refine_ls_number_parameters 348
_refine_ls_number_reflns 4319
_refine_ls_number_restraints 0
_refine_ls_restrained_S_all 1.019
_refine_ls_R_factor_all 0.1361
_refine_ls_R_factor_gt 0.0598
_refine_ls_shift/su_max 0.000
_refine_ls_shift/su_mean 0.000
_refine_ls_structure_factor_coef Fsqd
_refine_ls_weighting_details 'w=1/[\s^2^(Fo^2^)+(0.0669P)^2^+0.1813P] where P=(Fo^2^+2Fc^2^)/3'
_refine_ls_weighting_scheme calc
_refine_ls_wR_factor_gt 0.1293
_refine_ls_wR_factor_ref 0.1666
_reflns_Friedel_coverage 0.000
_reflns_number_gt 2186
_reflns_number_total 4319
_reflns_threshold_expression 'I > 2\s(I)'
_cod_data_source_file c9nj04339j2.cif
_cod_data_source_block cu_impnq_0m_a
_cod_depositor_comments
;
The following automatic conversions were performed:

data item '_exptl_absorpt_correction_type' value 'MULTI-SCAN' was
changed to 'multi-scan' in accordance with the
/home/data/users/saulius/crontab/automatic-downloads/rss-feeds/RSC/lib/dictionaries/cif_core.dic
dictionary named 'cif_core.dic' version 2.4.2 last updated on
2011-04-26.

Automatic conversion script
Id: cif_fix_values 7556 2019-12-06 15:28:31Z antanas 

 Adding full bibliography for 7059413--7059419.cif.

 Adding full bibliography for 7059413--7059419.cif.

2024-06-28
Z value and formula fixed to values more according to usual
chemical conventions.                 miguel
;
_cod_original_formula_sum 'C30 H28 N4 O4'
_cod_original_formula_weight 508.56
_cod_original_formula_moiety 'C30 H28 N4 O4'
_cod_original_formula_units_Z 2
_cod_original_cell_volume 1269.6(10)
_cod_database_code 7059419
_shelx_shelxl_version_number 2014/7
_shelx_space_group_comment
;
The symmetry employed for this shelxl refinement is uniquely defined
by the following loop, which should always be used as a source of
symmetry information in preference to the above space-group names.
They are only intended as comments.
;
_shelx_estimated_absorpt_t_min 0.862
_shelx_estimated_absorpt_t_max 0.931

loop_
_space_group_symop_operation_xyz
'x, y, z'
'-x, -y, -z'

loop_
_atom_site_label
_atom_site_type_symbol
_atom_site_fract_x
_atom_site_fract_y
_atom_site_fract_z
_atom_site_U_iso_or_equiv
_atom_site_adp_type
_atom_site_occupancy
_atom_site_site_symmetry_order
_atom_site_calc_flag
_atom_site_refinement_flags_posn
_atom_site_refinement_flags_adp
_atom_site_refinement_flags_occupancy
_atom_site_disorder_assembly
_atom_site_disorder_group
O1 O 0.1669(4) 0.1831(2) 0.84708(16) 0.0902(9) Uani 1 1 d . . . . .
O2 O 0.2951(4) -0.0350(2) 1.15561(16) 0.0861(9) Uani 1 1 d . . . . .
O3 O 0.2593(4) 0.7069(2) 0.55239(16) 0.0845(8) Uani 1 1 d . . . . .
O4 O 0.2671(4) 0.3028(2) 0.37859(16) 0.0760(8) Uani 1 1 d . . . . .
N1 N 0.2241(4) -0.0819(3) 0.87055(18) 0.0596(8) Uani 1 1 d . . . . .
N2 N 0.2785(4) -0.1706(3) 0.99797(19) 0.0634(8) Uani 1 1 d . . . . .
N3 N 0.3457(4) 0.6736(2) 0.35186(18) 0.0533(7) Uani 1 1 d . . . . .
N4 N 0.3535(4) 0.5047(3) 0.28241(18) 0.0639(8) Uani 1 1 d . . . . .
C1 C 0.1959(5) 0.1340(3) 0.9167(2) 0.0620(9) Uani 1 1 d . . . . .
C2 C 0.2238(4) 0.0059(3) 0.9295(2) 0.0532(8) Uani 1 1 d . . . . .
C3 C 0.2565(4) -0.0504(3) 1.0067(2) 0.0530(8) Uani 1 1 d . . . . .
C4 C 0.2659(5) 0.0140(3) 1.0857(2) 0.0585(9) Uani 1 1 d . . . . .
C5 C 0.2425(5) 0.2141(3) 1.1494(2) 0.0676(10) Uani 1 1 d . . . . .
H5 H 0.2601 0.1776 1.2032 0.081 Uiso 1 1 calc R U . . .
C6 C 0.2228(5) 0.3348(4) 1.1432(3) 0.0779(12) Uani 1 1 d . . . . .
H6 H 0.2282 0.3795 1.1922 0.093 Uiso 1 1 calc R U . . .
C7 C 0.1949(6) 0.3897(4) 1.0640(3) 0.0828(12) Uani 1 1 d . . . . .
H7 H 0.1829 0.4715 1.0594 0.099 Uiso 1 1 calc R U . . .
C8 C 0.1848(5) 0.3242(3) 0.9918(3) 0.0716(11) Uani 1 1 d . . . . .
H8 H 0.1635 0.3624 0.9390 0.086 Uiso 1 1 calc R U . . .
C9 C 0.2058(4) 0.2019(3) 0.9968(2) 0.0567(9) Uani 1 1 d . . . . .
C10 C 0.2369(4) 0.1457(3) 1.0772(2) 0.0538(8) Uani 1 1 d . . . . .
C11 C 0.2015(5) -0.0668(3) 0.7769(2) 0.0647(10) Uani 1 1 d . . . . .
H11A H 0.1082 0.0096 0.7718 0.078 Uiso 1 1 calc R U . . .
H11B H 0.1575 -0.1308 0.7579 0.078 Uiso 1 1 calc R U . . .
C12 C 0.3812(5) -0.0697(4) 0.7167(2) 0.0717(11) Uani 1 1 d . . . . .
H12A H 0.4716 -0.1484 0.7182 0.086 Uiso 1 1 calc R U . . .
H12B H 0.4301 -0.0099 0.7385 0.086 Uiso 1 1 calc R U . . .
C13 C 0.3552(5) -0.0445(3) 0.6212(2) 0.0719(11) Uani 1 1 d . . . . .
H13A H 0.3114 -0.1054 0.5987 0.108 Uiso 1 1 calc R U . . .
H13B H 0.4722 -0.0454 0.5850 0.108 Uiso 1 1 calc R U . . .
H13C H 0.2657 0.0333 0.6195 0.108 Uiso 1 1 calc R U . . .
C14 C 0.2599(5) -0.1871(3) 0.9151(2) 0.0621(9) Uani 1 1 d . . . . .
C15 C 0.2763(5) -0.3059(3) 0.8737(3) 0.0803(12) Uani 1 1 d . . . . .
H15A H 0.2988 -0.3669 0.9170 0.120 Uiso 1 1 calc R U . . .
H15B H 0.3779 -0.3256 0.8238 0.120 Uiso 1 1 calc R U . . .
H15C H 0.1626 -0.3017 0.8536 0.120 Uiso 1 1 calc R U . . .
C16 C 0.2636(4) 0.6154(3) 0.5124(2) 0.0565(9) Uani 1 1 d . . . . .
C17 C 0.3044(4) 0.5971(3) 0.4172(2) 0.0504(8) Uani 1 1 d . . . . .
C18 C 0.3116(4) 0.4952(3) 0.3719(2) 0.0522(8) Uani 1 1 d . . . . .
C19 C 0.2703(4) 0.3925(3) 0.4181(2) 0.0557(9) Uani 1 1 d . . . . .
C20 C 0.1897(5) 0.3118(3) 0.5667(2) 0.0635(10) Uani 1 1 d . . . . .
H20 H 0.1906 0.2420 0.5373 0.076 Uiso 1 1 calc R U . . .
C21 C 0.1498(5) 0.3213(4) 0.6580(3) 0.0737(11) Uani 1 1 d . . . . .
H21 H 0.1250 0.2576 0.6902 0.088 Uiso 1 1 calc R U . . .
C22 C 0.1462(5) 0.4234(4) 0.7023(3) 0.0762(11) Uani 1 1 d . . . . .
H22 H 0.1198 0.4290 0.7644 0.091 Uiso 1 1 calc R U . . .
C23 C 0.1820(5) 0.5190(3) 0.6544(2) 0.0706(11) Uani 1 1 d . . . . .
H23 H 0.1779 0.5891 0.6844 0.085 Uiso 1 1 calc R U . . .
C24 C 0.2236(4) 0.5102(3) 0.5626(2) 0.0522(8) Uani 1 1 d . . . . .
C25 C 0.2289(4) 0.4055(3) 0.5173(2) 0.0510(8) Uani 1 1 d . . . . .
C26 C 0.3478(4) 0.7979(3) 0.3652(2) 0.0587(9) Uani 1 1 d . . . . .
H26A H 0.4296 0.8179 0.3150 0.070 Uiso 1 1 calc R U . . .
H26B H 0.3976 0.8036 0.4187 0.070 Uiso 1 1 calc R U . . .
C27 C 0.1583(4) 0.8867(3) 0.3741(2) 0.0601(9) Uani 1 1 d . . . . .
H27A H 0.0759 0.8659 0.4236 0.072 Uiso 1 1 calc R U . . .
H27B H 0.1094 0.8821 0.3201 0.072 Uiso 1 1 calc R U . . .
C28 C 0.1602(5) 1.0145(3) 0.3895(2) 0.0690(10) Uani 1 1 d . . . . .
H28A H 0.2090 1.0194 0.4426 0.103 Uiso 1 1 calc R U . . .
H28B H 0.0355 1.0684 0.3962 0.103 Uiso 1 1 calc R U . . .
H28C H 0.2372 1.0367 0.3393 0.103 Uiso 1 1 calc R U . . .
C29 C 0.3725(5) 0.6142(3) 0.2725(2) 0.0647(10) Uani 1 1 d . . . . .
C30 C 0.4164(6) 0.6657(3) 0.1846(2) 0.0975(15) Uani 1 1 d . . . . .
H30A H 0.4557 0.6029 0.1387 0.146 Uiso 1 1 calc R U . . .
H30B H 0.5146 0.7011 0.1853 0.146 Uiso 1 1 calc R U . . .
H30C H 0.3074 0.7265 0.1731 0.146 Uiso 1 1 calc R U . . .

loop_
_atom_site_aniso_label
_atom_site_aniso_U_11
_atom_site_aniso_U_22
_atom_site_aniso_U_33
_atom_site_aniso_U_23
_atom_site_aniso_U_13
_atom_site_aniso_U_12
O1 0.135(3) 0.0817(19) 0.0501(17) 0.0180(14) -0.0213(16) -0.0249(17)
O2 0.126(2) 0.0800(19) 0.0535(17) 0.0126(14) -0.0303(16) -0.0250(16)
O3 0.128(2) 0.0676(17) 0.0641(17) -0.0083(14) -0.0177(16) -0.0392(16)
O4 0.104(2) 0.0550(15) 0.0716(18) -0.0044(13) -0.0171(15) -0.0277(14)
N1 0.062(2) 0.070(2) 0.0470(18) -0.0020(15) -0.0111(14) -0.0193(16)
N2 0.065(2) 0.065(2) 0.056(2) 0.0041(14) -0.0066(14) -0.0177(15)
N3 0.0554(18) 0.0469(16) 0.0552(18) 0.0042(13) -0.0045(13) -0.0155(13)
N4 0.076(2) 0.0576(19) 0.0517(19) -0.0017(14) -0.0035(15) -0.0156(16)
C1 0.068(3) 0.069(3) 0.046(2) 0.0099(18) -0.0082(17) -0.0185(19)
C2 0.053(2) 0.063(2) 0.042(2) 0.0048(16) -0.0077(15) -0.0169(17)
C3 0.055(2) 0.060(2) 0.045(2) 0.0028(16) -0.0053(16) -0.0203(17)
C4 0.060(2) 0.073(3) 0.043(2) 0.0061(17) -0.0098(16) -0.0214(19)
C5 0.070(3) 0.076(3) 0.060(2) -0.0072(19) -0.0156(19) -0.023(2)
C6 0.075(3) 0.083(3) 0.078(3) -0.015(2) -0.015(2) -0.025(2)
C7 0.088(3) 0.065(3) 0.095(3) -0.008(2) -0.010(3) -0.027(2)
C8 0.076(3) 0.066(3) 0.069(3) 0.007(2) -0.007(2) -0.020(2)
C9 0.056(2) 0.063(2) 0.048(2) 0.0049(17) -0.0043(16) -0.0171(18)
C10 0.048(2) 0.062(2) 0.050(2) 0.0027(16) -0.0073(15) -0.0155(17)
C11 0.066(2) 0.084(3) 0.045(2) -0.0065(17) -0.0121(17) -0.024(2)
C12 0.060(2) 0.101(3) 0.049(2) -0.006(2) -0.0037(18) -0.022(2)
C13 0.074(3) 0.093(3) 0.049(2) -0.0034(19) -0.0082(18) -0.029(2)
C14 0.060(2) 0.066(2) 0.057(2) -0.0007(19) -0.0035(17) -0.0170(19)
C15 0.089(3) 0.073(3) 0.078(3) -0.016(2) -0.012(2) -0.024(2)
C16 0.054(2) 0.055(2) 0.058(2) -0.0052(17) -0.0097(16) -0.0135(17)
C17 0.049(2) 0.0451(19) 0.054(2) 0.0007(16) -0.0062(16) -0.0118(16)
C18 0.054(2) 0.049(2) 0.051(2) 0.0022(15) -0.0094(16) -0.0127(16)
C19 0.053(2) 0.053(2) 0.060(2) -0.0016(17) -0.0120(16) -0.0116(17)
C20 0.061(2) 0.057(2) 0.072(3) 0.0128(19) -0.0118(19) -0.0183(18)
C21 0.069(3) 0.081(3) 0.072(3) 0.021(2) -0.014(2) -0.023(2)
C22 0.076(3) 0.088(3) 0.056(2) 0.016(2) -0.009(2) -0.015(2)
C23 0.075(3) 0.073(3) 0.058(3) 0.000(2) -0.014(2) -0.012(2)
C24 0.048(2) 0.052(2) 0.054(2) 0.0038(16) -0.0092(16) -0.0123(16)
C25 0.044(2) 0.050(2) 0.057(2) 0.0052(16) -0.0112(15) -0.0109(16)
C26 0.059(2) 0.048(2) 0.070(2) 0.0043(16) -0.0084(18) -0.0189(17)
C27 0.054(2) 0.053(2) 0.071(2) 0.0037(17) -0.0113(17) -0.0127(18)
C28 0.072(3) 0.057(2) 0.077(3) -0.0002(18) -0.010(2) -0.0192(19)
C29 0.071(3) 0.056(2) 0.058(2) 0.0038(18) -0.0025(18) -0.0113(19)
C30 0.143(4) 0.077(3) 0.060(3) 0.011(2) 0.007(3) -0.029(3)

loop_
_atom_type_symbol
_atom_type_description
_atom_type_scat_dispersion_real
_atom_type_scat_dispersion_imag
_atom_type_scat_source
C C 0.0181 0.0091 'International Tables Vol C Tables 4.2.6.8 and 6.1.1.4'
N N 0.0311 0.0180 'International Tables Vol C Tables 4.2.6.8 and 6.1.1.4'
O O 0.0492 0.0322 'International Tables Vol C Tables 4.2.6.8 and 6.1.1.4'
H H 0.0000 0.0000 'International Tables Vol C Tables 4.2.6.8 and 6.1.1.4'

loop_
_geom_angle_atom_site_label_1
_geom_angle_atom_site_label_2
_geom_angle_atom_site_label_3
_geom_angle
_geom_angle_site_symmetry_1
_geom_angle_site_symmetry_3
_geom_angle_publ_flag
C2 N1 C14 106.1(3) . . ?
C2 N1 C11 126.6(3) . . ?
C14 N1 C11 127.2(3) . . ?
C14 N2 C3 104.6(3) . . ?
C29 N3 C17 106.5(3) . . ?
C29 N3 C26 126.4(3) . . ?
C17 N3 C26 126.9(3) . . ?
C29 N4 C18 104.5(3) . . ?
O1 C1 C2 123.9(3) . . ?
O1 C1 C9 122.1(3) . . ?
C2 C1 C9 114.0(3) . . ?
C3 C2 N1 105.9(3) . . ?
C3 C2 C1 124.7(3) . . ?
N1 C2 C1 129.4(3) . . ?
N2 C3 C2 111.1(3) . . ?
N2 C3 C4 126.6(3) . . ?
C2 C3 C4 122.3(3) . . ?
O2 C4 C3 123.2(3) . . ?
O2 C4 C10 121.2(3) . . ?
C3 C4 C10 115.6(3) . . ?
C6 C5 C10 121.2(4) . . ?
C6 C5 H5 119.4 . . ?
C10 C5 H5 119.4 . . ?
C5 C6 C7 119.7(4) . . ?
C5 C6 H6 120.2 . . ?
C7 C6 H6 120.2 . . ?
C8 C7 C6 120.2(4) . . ?
C8 C7 H7 119.9 . . ?
C6 C7 H7 119.9 . . ?
C7 C8 C9 120.8(4) . . ?
C7 C8 H8 119.6 . . ?
C9 C8 H8 119.6 . . ?
C8 C9 C10 118.9(3) . . ?
C8 C9 C1 119.1(3) . . ?
C10 C9 C1 122.1(3) . . ?
C5 C10 C9 119.2(3) . . ?
C5 C10 C4 119.5(3) . . ?
C9 C10 C4 121.3(3) . . ?
N1 C11 C12 111.6(3) . . ?
N1 C11 H11A 109.3 . . ?
C12 C11 H11A 109.3 . . ?
N1 C11 H11B 109.3 . . ?
C12 C11 H11B 109.3 . . ?
H11A C11 H11B 108.0 . . ?
C11 C12 C13 111.7(3) . . ?
C11 C12 H12A 109.3 . . ?
C13 C12 H12A 109.3 . . ?
C11 C12 H12B 109.3 . . ?
C13 C12 H12B 109.3 . . ?
H12A C12 H12B 107.9 . . ?
C12 C13 H13A 109.5 . . ?
C12 C13 H13B 109.5 . . ?
H13A C13 H13B 109.5 . . ?
C12 C13 H13C 109.5 . . ?
H13A C13 H13C 109.5 . . ?
H13B C13 H13C 109.5 . . ?
N2 C14 N1 112.2(3) . . ?
N2 C14 C15 124.5(3) . . ?
N1 C14 C15 123.3(3) . . ?
C14 C15 H15A 109.5 . . ?
C14 C15 H15B 109.5 . . ?
H15A C15 H15B 109.5 . . ?
C14 C15 H15C 109.5 . . ?
H15A C15 H15C 109.5 . . ?
H15B C15 H15C 109.5 . . ?
O3 C16 C17 124.8(3) . . ?
O3 C16 C24 120.9(3) . . ?
C17 C16 C24 114.3(3) . . ?
C18 C17 N3 105.0(3) . . ?
C18 C17 C16 125.4(3) . . ?
N3 C17 C16 129.6(3) . . ?
N4 C18 C17 111.8(3) . . ?
N4 C18 C19 126.4(3) . . ?
C17 C18 C19 121.8(3) . . ?
O4 C19 C18 122.8(3) . . ?
O4 C19 C25 121.9(3) . . ?
C18 C19 C25 115.3(3) . . ?
C21 C20 C25 120.6(3) . . ?
C21 C20 H20 119.7 . . ?
C25 C20 H20 119.7 . . ?
C22 C21 C20 120.6(4) . . ?
C22 C21 H21 119.7 . . ?
C20 C21 H21 119.7 . . ?
C21 C22 C23 119.8(4) . . ?
C21 C22 H22 120.1 . . ?
C23 C22 H22 120.1 . . ?
C24 C23 C22 120.2(4) . . ?
C24 C23 H23 119.9 . . ?
C22 C23 H23 119.9 . . ?
C23 C24 C25 120.1(3) . . ?
C23 C24 C16 118.9(3) . . ?
C25 C24 C16 121.1(3) . . ?
C20 C25 C24 118.7(3) . . ?
C20 C25 C19 119.2(3) . . ?
C24 C25 C19 122.0(3) . . ?
N3 C26 C27 112.2(3) . . ?
N3 C26 H26A 109.2 . . ?
C27 C26 H26A 109.2 . . ?
N3 C26 H26B 109.2 . . ?
C27 C26 H26B 109.2 . . ?
H26A C26 H26B 107.9 . . ?
C26 C27 C28 112.1(3) . . ?
C26 C27 H27A 109.2 . . ?
C28 C27 H27A 109.2 . . ?
C26 C27 H27B 109.2 . . ?
C28 C27 H27B 109.2 . . ?
H27A C27 H27B 107.9 . . ?
C27 C28 H28A 109.5 . . ?
C27 C28 H28B 109.5 . . ?
H28A C28 H28B 109.5 . . ?
C27 C28 H28C 109.5 . . ?
H28A C28 H28C 109.5 . . ?
H28B C28 H28C 109.5 . . ?
N4 C29 N3 112.1(3) . . ?
N4 C29 C30 123.9(3) . . ?
N3 C29 C30 124.0(3) . . ?
C29 C30 H30A 109.5 . . ?
C29 C30 H30B 109.5 . . ?
H30A C30 H30B 109.5 . . ?
C29 C30 H30C 109.5 . . ?
H30A C30 H30C 109.5 . . ?
H30B C30 H30C 109.5 . . ?

loop_
_geom_bond_atom_site_label_1
_geom_bond_atom_site_label_2
_geom_bond_distance
_geom_bond_site_symmetry_2
_geom_bond_publ_flag
O1 C1 1.220(4) . ?
O2 C4 1.224(4) . ?
O3 C16 1.222(4) . ?
O4 C19 1.221(3) . ?
N1 C2 1.368(4) . ?
N1 C14 1.369(4) . ?
N1 C11 1.470(4) . ?
N2 C14 1.318(4) . ?
N2 C3 1.362(4) . ?
N3 C29 1.353(4) . ?
N3 C17 1.382(4) . ?
N3 C26 1.467(4) . ?
N4 C29 1.327(4) . ?
N4 C18 1.354(4) . ?
C1 C2 1.455(5) . ?
C1 C9 1.488(4) . ?
C2 C3 1.363(4) . ?
C3 C4 1.450(4) . ?
C4 C10 1.487(5) . ?
C5 C6 1.369(5) . ?
C5 C10 1.381(4) . ?
C5 H5 0.9300 . ?
C6 C7 1.376(5) . ?
C6 H6 0.9300 . ?
C7 C8 1.374(5) . ?
C7 H7 0.9300 . ?
C8 C9 1.384(4) . ?
C8 H8 0.9300 . ?
C9 C10 1.403(4) . ?
C11 C12 1.501(4) . ?
C11 H11A 0.9700 . ?
C11 H11B 0.9700 . ?
C12 C13 1.515(4) . ?
C12 H12A 0.9700 . ?
C12 H12B 0.9700 . ?
C13 H13A 0.9600 . ?
C13 H13B 0.9600 . ?
C13 H13C 0.9600 . ?
C14 C15 1.487(4) . ?
C15 H15A 0.9600 . ?
C15 H15B 0.9600 . ?
C15 H15C 0.9600 . ?
C16 C17 1.433(4) . ?
C16 C24 1.511(5) . ?
C17 C18 1.361(4) . ?
C18 C19 1.463(4) . ?
C19 C25 1.486(4) . ?
C20 C21 1.369(5) . ?
C20 C25 1.390(4) . ?
C20 H20 0.9300 . ?
C21 C22 1.365(5) . ?
C21 H21 0.9300 . ?
C22 C23 1.388(5) . ?
C22 H22 0.9300 . ?
C23 C24 1.375(5) . ?
C23 H23 0.9300 . ?
C24 C25 1.394(4) . ?
C26 C27 1.491(4) . ?
C26 H26A 0.9700 . ?
C26 H26B 0.9700 . ?
C27 C28 1.511(4) . ?
C27 H27A 0.9700 . ?
C27 H27B 0.9700 . ?
C28 H28A 0.9600 . ?
C28 H28B 0.9600 . ?
C28 H28C 0.9600 . ?
C29 C30 1.482(5) . ?
C30 H30A 0.9600 . ?
C30 H30B 0.9600 . ?
C30 H30C 0.9600 . ?

loop_
_geom_torsion_atom_site_label_1
_geom_torsion_atom_site_label_2
_geom_torsion_atom_site_label_3
_geom_torsion_atom_site_label_4
_geom_torsion
_geom_torsion_site_symmetry_1
_geom_torsion_site_symmetry_2
_geom_torsion_site_symmetry_3
_geom_torsion_site_symmetry_4
_geom_torsion_publ_flag
C14 N1 C2 C3 -0.9(4) . . . . ?
C11 N1 C2 C3 -177.7(3) . . . . ?
C14 N1 C2 C1 178.9(3) . . . . ?
C11 N1 C2 C1 2.1(6) . . . . ?
O1 C1 C2 C3 179.9(4) . . . . ?
C9 C1 C2 C3 0.0(5) . . . . ?
O1 C1 C2 N1 0.2(6) . . . . ?
C9 C1 C2 N1 -179.8(3) . . . . ?
C14 N2 C3 C2 0.3(4) . . . . ?
C14 N2 C3 C4 -179.5(3) . . . . ?
N1 C2 C3 N2 0.4(4) . . . . ?
C1 C2 C3 N2 -179.4(3) . . . . ?
N1 C2 C3 C4 -179.9(3) . . . . ?
C1 C2 C3 C4 0.3(5) . . . . ?
N2 C3 C4 O2 -0.3(6) . . . . ?
C2 C3 C4 O2 180.0(3) . . . . ?
N2 C3 C4 C10 179.9(3) . . . . ?
C2 C3 C4 C10 0.2(5) . . . . ?
C10 C5 C6 C7 0.7(6) . . . . ?
C5 C6 C7 C8 0.7(6) . . . . ?
C6 C7 C8 C9 -1.2(6) . . . . ?
C7 C8 C9 C10 0.3(5) . . . . ?
C7 C8 C9 C1 -179.3(3) . . . . ?
O1 C1 C9 C8 -1.1(5) . . . . ?
C2 C1 C9 C8 178.8(3) . . . . ?
O1 C1 C9 C10 179.2(3) . . . . ?
C2 C1 C9 C10 -0.9(5) . . . . ?
C6 C5 C10 C9 -1.5(5) . . . . ?
C6 C5 C10 C4 177.7(3) . . . . ?
C8 C9 C10 C5 1.0(5) . . . . ?
C1 C9 C10 C5 -179.3(3) . . . . ?
C8 C9 C10 C4 -178.2(3) . . . . ?
C1 C9 C10 C4 1.5(5) . . . . ?
O2 C4 C10 C5 -0.1(5) . . . . ?
C3 C4 C10 C5 179.7(3) . . . . ?
O2 C4 C10 C9 179.1(3) . . . . ?
C3 C4 C10 C9 -1.1(5) . . . . ?
C2 N1 C11 C12 81.8(4) . . . . ?
C14 N1 C11 C12 -94.4(4) . . . . ?
N1 C11 C12 C13 -175.6(3) . . . . ?
C3 N2 C14 N1 -0.9(4) . . . . ?
C3 N2 C14 C15 178.9(3) . . . . ?
C2 N1 C14 N2 1.1(4) . . . . ?
C11 N1 C14 N2 177.9(3) . . . . ?
C2 N1 C14 C15 -178.6(3) . . . . ?
C11 N1 C14 C15 -1.9(5) . . . . ?
C29 N3 C17 C18 0.7(4) . . . . ?
C26 N3 C17 C18 177.0(3) . . . . ?
C29 N3 C17 C16 -179.8(3) . . . . ?
C26 N3 C17 C16 -3.6(5) . . . . ?
O3 C16 C17 C18 179.2(3) . . . . ?
C24 C16 C17 C18 -1.0(5) . . . . ?
O3 C16 C17 N3 -0.1(6) . . . . ?
C24 C16 C17 N3 179.6(3) . . . . ?
C29 N4 C18 C17 0.0(4) . . . . ?
C29 N4 C18 C19 177.7(3) . . . . ?
N3 C17 C18 N4 -0.5(4) . . . . ?
C16 C17 C18 N4 -180.0(3) . . . . ?
N3 C17 C18 C19 -178.2(3) . . . . ?
C16 C17 C18 C19 2.3(5) . . . . ?
N4 C18 C19 O4 -1.1(5) . . . . ?
C17 C18 C19 O4 176.3(3) . . . . ?
N4 C18 C19 C25 179.9(3) . . . . ?
C17 C18 C19 C25 -2.7(4) . . . . ?
C25 C20 C21 C22 0.6(6) . . . . ?
C20 C21 C22 C23 0.4(6) . . . . ?
C21 C22 C23 C24 -0.9(6) . . . . ?
C22 C23 C24 C25 0.4(5) . . . . ?
C22 C23 C24 C16 -179.5(3) . . . . ?
O3 C16 C24 C23 0.0(5) . . . . ?
C17 C16 C24 C23 -179.7(3) . . . . ?
O3 C16 C24 C25 -179.8(3) . . . . ?
C17 C16 C24 C25 0.4(4) . . . . ?
C21 C20 C25 C24 -1.1(5) . . . . ?
C21 C20 C25 C19 -179.6(3) . . . . ?
C23 C24 C25 C20 0.6(5) . . . . ?
C16 C24 C25 C20 -179.5(3) . . . . ?
C23 C24 C25 C19 179.1(3) . . . . ?
C16 C24 C25 C19 -1.1(5) . . . . ?
O4 C19 C25 C20 1.6(5) . . . . ?
C18 C19 C25 C20 -179.4(3) . . . . ?
O4 C19 C25 C24 -176.9(3) . . . . ?
C18 C19 C25 C24 2.1(4) . . . . ?
C29 N3 C26 C27 92.2(4) . . . . ?
C17 N3 C26 C27 -83.3(4) . . . . ?
N3 C26 C27 C28 179.0(3) . . . . ?
C18 N4 C29 N3 0.4(4) . . . . ?
C18 N4 C29 C30 -179.1(4) . . . . ?
C17 N3 C29 N4 -0.8(4) . . . . ?
C26 N3 C29 N4 -177.0(3) . . . . ?
C17 N3 C29 C30 178.8(3) . . . . ?
C26 N3 C29 C30 2.5(6) . . . . ?
